data_2107035
loop_
_publ_author_name
'Led\'esert, M.'
'Monier, J. C.'

_publ_section_title
;
 Structure de l'hexachlorure de cadmium et dimagn\'esium dod\'ecahydrat\'e
;
_journal_coden_ASTM ACBCAR
_journal_issue 3
_journal_name_full
;
 Acta Crystallographica, Section B: Structural Crystallography and Crystal
 Chemistry
;
_journal_page_first 652
_journal_page_last 654
_journal_paper_doi 10.1107/S0567740881003798
_journal_volume 37
_journal_year 1981
_chemical_formula_sum 'Cd Cl6 H24 Mg2 O12'
_chemical_name_systematic 'Cd Mg2 Cl6 (H2 O)12'
_space_group_IT_number 159
_symmetry_space_group_name_Hall 'P 3 -2c'
_symmetry_space_group_name_H-M 'P 3 1 c'
_cell_angle_alpha 90
_cell_angle_beta 90
_cell_angle_gamma 120
_cell_formula_units_Z 2
_cell_length_a 9.9809
_cell_length_b 9.9809
_cell_length_c 11.556
_cell_volume 996.960
_cod_data_source_file Ledesert_ACBCAR_1981_1279.cif
_cod_data_source_block H24Cd1Cl6Mg2O12
_cod_depositor_comments
;
 Marking attached hydrogen atoms.

 Antanas Vaitkus,
 2017-11-23
;
_cod_original_cell_volume 996.9596
_cod_original_formula_sum 'H24 Cd1 Cl6 Mg2 O12'
_cod_database_code 2107035

loop_
_symmetry_equiv_pos_as_xyz
x,y,z
-y,x-y,z
-x+y,-x,z
y,x,z+1/2
-x,-x+y,z+1/2
x-y,-y,z+1/2

loop_
_atom_site_label
_atom_site_type_symbol
_atom_site_fract_x
_atom_site_fract_y
_atom_site_fract_z
_atom_site_occupancy
_atom_site_U_iso_or_equiv
_atom_site_attached_hydrogens
Cd1 Cd+2 0.3333 0.6667 0.25 1 0.0 0
Mg1 Mg+2 0.6667 0.3333 0.24892 1 0.0 0
Mg2 Mg+2 0 0 0.34745 1 0.0 0
Cl1 Cl-1 0.50991 0.9019 0.38674 1 0.0 0
Cl2 Cl-1 0.16752 0.41753 0.12408 1 0.0 0
O1 O-2 0.47626 0.19131 0.35375 1 0.0 2
O2 O-2 0.86032 0.45409 0.15007 1 0.0 2
O3 O-2 0.06613 0.19301 0.45037 1 0.0 2
O4 O-2 0.1879 0.13593 0.24235 1 0.0 2
